data_7005095
loop_
_publ_author_name
'Duan, Lele'
'Wang, Mei'
'Li, Ping'
'Na, Yong'
'Wang, Ning'
'Sun, Licheng'

_publ_section_title
;
 Carbene-pyridine chelating 2Fe2S hydrogenase model complexes as highly
 active catalysts for the electrochemical reduction of protons from
 weak acid (HOAc).
;
_journal_issue 13
_journal_name_full 'Dalton transactions (Cambridge, England : 2003)'
_journal_page_first 1277
_journal_page_last 1283
_journal_paper_doi 10.1039/b616645h
_journal_year 2007
_chemical_formula_moiety 'C23 H20 Fe2 N4 O5 S2'
_chemical_formula_sum 'C23 H20 Fe2 N4 O5 S2'
_chemical_formula_weight 608.25
_space_group_IT_number 61
_symmetry_cell_setting orthorhombic
_symmetry_space_group_name_Hall '-P 2ac 2ab'
_symmetry_space_group_name_H-M 'P b c a'
_atom_sites_solution_hydrogens geom
_atom_sites_solution_primary direct
_atom_sites_solution_secondary difmap
_audit_creation_date 'Oct 31 18:25:00 2006'
_audit_creation_method SHELXL-97
_cell_angle_alpha 90.00
_cell_angle_beta 90.00
_cell_angle_gamma 90.00
_cell_formula_units_Z 8
_cell_length_a 12.445(9)
_cell_length_b 14.269(10)
_cell_length_c 28.52(2)
_cell_measurement_reflns_used 2753
_cell_measurement_temperature 273(2)
_cell_measurement_theta_max 20.22
_cell_measurement_theta_min 2.17
_cell_volume 5065(6)
_computing_cell_refinement 'SMART (Bruker, 1997)'
_computing_data_collection 'SMART (Bruker, 1997)'
_computing_data_reduction 'SAINT (Bruker, 1997)'
_computing_molecular_graphics 'SHELXP97 (Sheldrick, 1997)'
_computing_publication_material 'SHELXTL (Bruker, 1997)'
_computing_structure_refinement 'SHELXL97 (Sheldrick, 1997)'
_computing_structure_solution 'SHELXS97 (Sheldrick, 1997)'
_diffrn_ambient_temperature 273(2)
_diffrn_measured_fraction_theta_full 0.994
_diffrn_measured_fraction_theta_max 0.994
_diffrn_measurement_device_type 'CCD area detector'
_diffrn_measurement_method 'phi and omega scans'
_diffrn_radiation_monochromator graphite
_diffrn_radiation_source 'fine-focus sealed tube'
_diffrn_radiation_type MoK\a
_diffrn_radiation_wavelength 0.71073
_diffrn_reflns_av_R_equivalents 0.0787
_diffrn_reflns_av_sigmaI/netI 0.0596
_diffrn_reflns_limit_h_max 14
_diffrn_reflns_limit_h_min -15
_diffrn_reflns_limit_k_max 17
_diffrn_reflns_limit_k_min -11
_diffrn_reflns_limit_l_max 35
_diffrn_reflns_limit_l_min -34
_diffrn_reflns_number 26670
_diffrn_reflns_theta_full 26.13
_diffrn_reflns_theta_max 26.13
_diffrn_reflns_theta_min 2.17
_exptl_absorpt_coefficient_mu 1.352
_exptl_absorpt_correction_T_max 0.8766
_exptl_absorpt_correction_T_min 0.7033
_exptl_absorpt_correction_type multi-scan
_exptl_absorpt_process_details SADABS
_exptl_crystal_colour red
_exptl_crystal_density_diffrn 1.595
_exptl_crystal_density_method 'not measured'
_exptl_crystal_description prism
_exptl_crystal_F_000 2480
_exptl_crystal_size_max 0.28
_exptl_crystal_size_mid 0.25
_exptl_crystal_size_min 0.10
_refine_diff_density_max 0.432
_refine_diff_density_min -0.306
_refine_diff_density_rms 0.070
_refine_ls_extinction_method none
_refine_ls_goodness_of_fit_ref 1.020
_refine_ls_hydrogen_treatment constr
_refine_ls_matrix_type full
_refine_ls_number_parameters 325
_refine_ls_number_reflns 5029
_refine_ls_number_restraints 0
_refine_ls_restrained_S_all 1.020
_refine_ls_R_factor_all 0.0874
_refine_ls_R_factor_gt 0.0508
_refine_ls_shift/su_max 0.001
_refine_ls_shift/su_mean 0.000
_refine_ls_structure_factor_coef Fsqd
_refine_ls_weighting_details 'calc w=1/[\s^2^(Fo^2^)+(0.0411P)^2^+0.0000P] where P=(Fo^2^+2Fc^2^)/3'
_refine_ls_weighting_scheme calc
_refine_ls_wR_factor_gt 0.0902
_refine_ls_wR_factor_ref 0.1024
_reflns_number_gt 3369
_reflns_number_total 5029
_reflns_threshold_expression >2sigma(I)
_cod_data_source_file b616645h.txt
_cod_data_source_block Py608
_cod_depositor_comments
;
The following automatic conversions were performed:
'_symmetry_cell_setting' value 'Orthorhombic' changed to 'orthorhombic'
according to '/home/saulius/struct/CIF-dictionaries/cif_core.dic'
dictionary named 'cif_core.dic' version 2.4.1 from 2010-06-29.

Automatic conversion script
Id: cif_fix_enum 1527 2010-12-29 10:47:43Z saulius 
;
_cod_original_sg_symbol_H-M 'Pbca '
_cod_database_code 7005095

loop_
_symmetry_equiv_pos_as_xyz
'x, y, z'
'-x+1/2, -y, z+1/2'
'-x, y+1/2, -z+1/2'
'x+1/2, -y+1/2, -z'
'-x, -y, -z'
'x-1/2, y, -z-1/2'
'x, -y-1/2, z-1/2'
'-x-1/2, y-1/2, z'

loop_
_atom_site_label
_atom_site_type_symbol
_atom_site_fract_x
_atom_site_fract_y
_atom_site_fract_z
_atom_site_U_iso_or_equiv
_atom_site_adp_type
_atom_site_occupancy
_atom_site_symmetry_multiplicity
_atom_site_calc_flag
_atom_site_refinement_flags
_atom_site_disorder_assembly
_atom_site_disorder_group
Fe1 Fe 0.47623(4) 0.06539(4) 0.404788(18) 0.04375(17) Uani 1 1 d . . .
Fe2 Fe 0.64490(4) 0.14866(4) 0.377665(17) 0.03576(15) Uani 1 1 d . . .
S1 S 0.54276(7) 0.05478(7) 0.33110(3) 0.0444(3) Uani 1 1 d . . .
S2 S 0.64317(7) 0.02535(7) 0.42790(3) 0.0455(3) Uani 1 1 d . . .
N1 N 0.6671(3) 0.0572(3) 0.21060(12) 0.0650(10) Uani 1 1 d . . .
N2 N 0.8236(2) 0.1615(2) 0.30520(9) 0.0394(7) Uani 1 1 d . . .
N3 N 0.8885(2) 0.1496(2) 0.37394(9) 0.0411(8) Uani 1 1 d . . .
N4 N 0.9691(3) -0.0243(3) 0.42063(11) 0.0556(9) Uani 1 1 d . . .
O1 O 0.3822(3) -0.1226(2) 0.41488(13) 0.0897(11) Uani 1 1 d . . .
O2 O 0.3004(3) 0.1787(3) 0.36741(12) 0.0928(12) Uani 1 1 d . . .
O3 O 0.4430(3) 0.1561(3) 0.49571(11) 0.0883(11) Uani 1 1 d . . .
O4 O 0.5502(2) 0.3043(2) 0.32564(11) 0.0715(9) Uani 1 1 d . . .
C1 C 0.4152(3) -0.0481(4) 0.41113(15) 0.0601(12) Uani 1 1 d . . .
C2 C 0.3690(3) 0.1338(3) 0.38161(14) 0.0585(12) Uani 1 1 d . . .
C3 C 0.4559(3) 0.1185(3) 0.46094(16) 0.0570(12) Uani 1 1 d . . .
C4 C 0.5903(3) 0.2439(3) 0.34613(13) 0.0459(10) Uani 1 1 d . . .
C5 C 0.6678(3) 0.2173(3) 0.42812(14) 0.0431(9) Uani 1 1 d . . .
C6 C 0.7928(3) 0.1494(2) 0.35093(11) 0.0345(8) Uani 1 1 d . . .
C7 C 0.5962(3) -0.0628(3) 0.32221(14) 0.0563(11) Uani 1 1 d . . .
H7A H 0.5419 -0.1079 0.3316 0.068 Uiso 1 1 calc R . .
H7B H 0.6095 -0.0716 0.2890 0.068 Uiso 1 1 calc R . .
C8 C 0.6983(3) -0.0839(3) 0.34855(15) 0.0611(12) Uani 1 1 d . . .
H8A H 0.7249 -0.1446 0.3385 0.073 Uiso 1 1 calc R . .
H8B H 0.7519 -0.0375 0.3401 0.073 Uiso 1 1 calc R . .
C9 C 0.6866(3) -0.0848(3) 0.40103(15) 0.0587(12) Uani 1 1 d . . .
H9A H 0.7553 -0.1022 0.4146 0.070 Uiso 1 1 calc R . .
H9B H 0.6354 -0.1332 0.4094 0.070 Uiso 1 1 calc R . .
C10 C 0.6579(5) -0.0228(4) 0.18705(17) 0.0838(16) Uani 1 1 d . . .
H10A H 0.6003 -0.0287 0.1665 0.101 Uiso 1 1 calc R . .
C11 C 0.7269(5) -0.0969(4) 0.19085(17) 0.0810(16) Uani 1 1 d . . .
H11A H 0.7165 -0.1512 0.1734 0.097 Uiso 1 1 calc R . .
C12 C 0.8122(4) -0.0887(3) 0.22122(17) 0.0678(13) Uani 1 1 d . . .
H12A H 0.8612 -0.1374 0.2247 0.081 Uiso 1 1 calc R . .
C13 C 0.8237(3) -0.0066(3) 0.24654(14) 0.0528(11) Uani 1 1 d . . .
H13A H 0.8802 0.0005 0.2676 0.063 Uiso 1 1 calc R . .
C14 C 0.7499(3) 0.0645(3) 0.24005(12) 0.0437(10) Uani 1 1 d . . .
C15 C 0.7542(3) 0.1585(3) 0.26424(12) 0.0458(10) Uani 1 1 d . . .
H15A H 0.7789 0.2051 0.2419 0.055 Uiso 1 1 calc R . .
H15B H 0.6820 0.1758 0.2737 0.055 Uiso 1 1 calc R . .
C16 C 0.9337(3) 0.1693(3) 0.30109(13) 0.0487(10) Uani 1 1 d . . .
H16A H 0.9723 0.1785 0.2735 0.058 Uiso 1 1 calc R . .
C17 C 0.9741(3) 0.1611(3) 0.34406(14) 0.0518(11) Uani 1 1 d . . .
H17A H 1.0464 0.1628 0.3523 0.062 Uiso 1 1 calc R . .
C18 C 0.9048(3) 0.1351(3) 0.42444(12) 0.0472(10) Uani 1 1 d . . .
H18A H 0.8379 0.1145 0.4385 0.057 Uiso 1 1 calc R . .
H18B H 0.9248 0.1941 0.4389 0.057 Uiso 1 1 calc R . .
C19 C 0.9910(3) 0.0633(3) 0.43426(12) 0.0434(10) Uani 1 1 d . . .
C20 C 1.0838(3) 0.0871(3) 0.45699(13) 0.0594(12) Uani 1 1 d . . .
H20A H 1.0965 0.1488 0.4661 0.071 Uiso 1 1 calc R . .
C21 C 1.1583(3) 0.0177(5) 0.46621(15) 0.0745(16) Uani 1 1 d . . .
H21A H 1.2223 0.0322 0.4814 0.089 Uiso 1 1 calc R . .
C22 C 1.1371(4) -0.0722(4) 0.45291(16) 0.0722(15) Uani 1 1 d . . .
H22A H 1.1854 -0.1203 0.4593 0.087 Uiso 1 1 calc R . .
C23 C 1.0427(4) -0.0893(4) 0.42991(15) 0.0651(13) Uani 1 1 d . . .
H23A H 1.0291 -0.1503 0.4201 0.078 Uiso 1 1 calc R . .
O5 O 0.6785(2) 0.2587(2) 0.46244(9) 0.0624(8) Uani 1 1 d . . .

loop_
_atom_site_aniso_label
_atom_site_aniso_U_11
_atom_site_aniso_U_22
_atom_site_aniso_U_33
_atom_site_aniso_U_23
_atom_site_aniso_U_13
_atom_site_aniso_U_12
Fe1 0.0364(3) 0.0460(4) 0.0489(3) 0.0051(3) 0.0045(2) -0.0006(3)
Fe2 0.0338(3) 0.0337(3) 0.0397(3) 0.0013(2) 0.0020(2) 0.0013(2)
S1 0.0429(6) 0.0457(7) 0.0445(5) -0.0005(5) -0.0017(4) -0.0040(5)
S2 0.0429(6) 0.0445(6) 0.0493(6) 0.0103(5) -0.0025(5) 0.0020(5)
N1 0.072(3) 0.068(3) 0.055(2) 0.000(2) -0.0215(19) -0.003(2)
N2 0.0387(18) 0.043(2) 0.0363(16) 0.0012(14) 0.0004(13) -0.0002(15)
N3 0.0364(17) 0.051(2) 0.0363(16) -0.0036(15) 0.0006(14) 0.0002(15)
N4 0.049(2) 0.062(3) 0.056(2) -0.0014(19) -0.0037(17) 0.003(2)
O1 0.073(2) 0.065(2) 0.131(3) 0.016(2) 0.013(2) -0.022(2)
O2 0.069(2) 0.095(3) 0.115(3) 0.013(2) -0.014(2) 0.030(2)
O3 0.106(3) 0.097(3) 0.062(2) -0.012(2) 0.0267(19) 0.000(2)
O4 0.077(2) 0.056(2) 0.082(2) 0.0176(18) -0.0046(17) 0.0228(18)
C1 0.043(3) 0.064(3) 0.073(3) 0.010(3) 0.010(2) -0.004(2)
C2 0.051(3) 0.062(3) 0.063(3) 0.008(2) 0.001(2) 0.001(2)
C3 0.048(3) 0.057(3) 0.066(3) 0.008(2) 0.014(2) 0.000(2)
C4 0.040(2) 0.045(3) 0.053(2) -0.001(2) 0.0052(19) 0.003(2)
C5 0.041(2) 0.034(2) 0.054(2) 0.003(2) 0.0073(19) 0.0018(18)
C6 0.037(2) 0.032(2) 0.0347(18) -0.0035(17) -0.0009(16) 0.0028(17)
C7 0.065(3) 0.042(3) 0.063(3) -0.012(2) 0.008(2) -0.006(2)
C8 0.060(3) 0.042(3) 0.081(3) -0.008(2) 0.017(2) 0.003(2)
C9 0.055(3) 0.036(3) 0.085(3) 0.012(2) 0.003(2) 0.009(2)
C10 0.102(4) 0.085(4) 0.065(3) -0.005(3) -0.031(3) -0.019(4)
C11 0.115(5) 0.064(4) 0.064(3) -0.017(3) 0.003(3) -0.018(4)
C12 0.078(3) 0.051(3) 0.075(3) -0.004(3) 0.019(3) 0.000(3)
C13 0.047(3) 0.058(3) 0.054(3) -0.003(2) 0.0065(19) -0.002(2)
C14 0.042(2) 0.054(3) 0.035(2) 0.0032(19) 0.0034(17) -0.001(2)
C15 0.042(2) 0.057(3) 0.038(2) 0.005(2) -0.0032(17) 0.009(2)
C16 0.039(2) 0.062(3) 0.045(2) 0.000(2) 0.0110(18) -0.007(2)
C17 0.033(2) 0.066(3) 0.056(2) -0.005(2) 0.0050(19) -0.006(2)
C18 0.039(2) 0.062(3) 0.040(2) -0.008(2) -0.0013(17) 0.001(2)
C19 0.033(2) 0.066(3) 0.0318(19) -0.003(2) 0.0009(16) 0.003(2)
C20 0.044(2) 0.087(4) 0.047(2) -0.009(2) -0.009(2) -0.009(2)
C21 0.037(3) 0.135(5) 0.052(3) 0.015(3) -0.012(2) -0.005(3)
C22 0.051(3) 0.107(5) 0.058(3) 0.024(3) 0.008(2) 0.019(3)
C23 0.070(3) 0.064(3) 0.062(3) 0.001(2) 0.007(3) 0.001(3)
O5 0.079(2) 0.057(2) 0.0514(17) -0.0140(16) 0.0108(15) -0.0077(17)

loop_
_atom_type_symbol
_atom_type_description
_atom_type_scat_dispersion_real
_atom_type_scat_dispersion_imag
_atom_type_scat_source
C C 0.0033 0.0016 'International Tables Vol C Tables 4.2.6.8 and 6.1.1.4'
H H 0.0000 0.0000 'International Tables Vol C Tables 4.2.6.8 and 6.1.1.4'
N N 0.0061 0.0033 'International Tables Vol C Tables 4.2.6.8 and 6.1.1.4'
O O 0.0106 0.0060 'International Tables Vol C Tables 4.2.6.8 and 6.1.1.4'
S S 0.1246 0.1234 'International Tables Vol C Tables 4.2.6.8 and 6.1.1.4'
Fe Fe 0.3463 0.8444 'International Tables Vol C Tables 4.2.6.8 and 6.1.1.4'

loop_
_geom_angle_atom_site_label_1
_geom_angle_atom_site_label_2
_geom_angle_atom_site_label_3
_geom_angle
_geom_angle_site_symmetry_1
_geom_angle_site_symmetry_3
_geom_angle_publ_flag
C2 Fe1 C3 89.66(19) . . ?
C2 Fe1 C1 102.4(2) . . ?
C3 Fe1 C1 103.4(2) . . ?
C2 Fe1 S2 159.82(15) . . ?
C3 Fe1 S2 88.63(14) . . ?
C1 Fe1 S2 97.55(15) . . ?
C2 Fe1 S1 88.06(14) . . ?
C3 Fe1 S1 155.62(14) . . ?
C1 Fe1 S1 100.81(14) . . ?
S2 Fe1 S1 85.26(5) . . ?
C2 Fe1 Fe2 104.51(15) . . ?
C3 Fe1 Fe2 101.08(14) . . ?
C1 Fe1 Fe2 143.43(14) . . ?
S2 Fe1 Fe2 56.24(5) . . ?
S1 Fe1 Fe2 56.28(3) . . ?
C5 Fe2 C4 92.87(18) . . ?
C5 Fe2 C6 99.18(15) . . ?
C4 Fe2 C6 98.99(16) . . ?
C5 Fe2 S2 85.26(13) . . ?
C4 Fe2 S2 156.18(12) . . ?
C6 Fe2 S2 104.75(11) . . ?
C5 Fe2 S1 153.36(12) . . ?
C4 Fe2 S1 86.61(14) . . ?
C6 Fe2 S1 107.22(11) . . ?
S2 Fe2 S1 84.65(6) . . ?
C5 Fe2 Fe1 98.37(12) . . ?
C4 Fe2 Fe1 101.41(13) . . ?
C6 Fe2 Fe1 152.25(11) . . ?
S2 Fe2 Fe1 55.64(4) . . ?
S1 Fe2 Fe1 55.88(5) . . ?
C7 S1 Fe1 108.91(14) . . ?
C7 S1 Fe2 114.80(15) . . ?
Fe1 S1 Fe2 67.85(5) . . ?
C9 S2 Fe1 111.58(15) . . ?
C9 S2 Fe2 113.50(15) . . ?
Fe1 S2 Fe2 68.12(4) . . ?
C10 N1 C14 116.9(4) . . ?
C6 N2 C16 111.6(3) . . ?
C6 N2 C15 126.5(3) . . ?
C16 N2 C15 121.6(3) . . ?
C6 N3 C17 112.3(3) . . ?
C6 N3 C18 126.4(3) . . ?
C17 N3 C18 121.2(3) . . ?
C23 N4 C19 117.0(4) . . ?
O1 C1 Fe1 176.0(4) . . ?
O2 C2 Fe1 178.8(4) . . ?
O3 C3 Fe1 176.9(4) . . ?
O4 C4 Fe2 176.9(4) . . ?
O5 C5 Fe2 175.9(3) . . ?
N3 C6 N2 102.4(3) . . ?
N3 C6 Fe2 128.6(2) . . ?
N2 C6 Fe2 128.6(2) . . ?
C8 C7 S1 115.0(3) . . ?
C8 C7 H7A 108.5 . . ?
S1 C7 H7A 108.5 . . ?
C8 C7 H7B 108.5 . . ?
S1 C7 H7B 108.5 . . ?
H7A C7 H7B 107.5 . . ?
C9 C8 C7 114.6(3) . . ?
C9 C8 H8A 108.6 . . ?
C7 C8 H8A 108.6 . . ?
C9 C8 H8B 108.6 . . ?
C7 C8 H8B 108.6 . . ?
H8A C8 H8B 107.6 . . ?
C8 C9 S2 116.0(3) . . ?
C8 C9 H9A 108.3 . . ?
S2 C9 H9A 108.3 . . ?
C8 C9 H9B 108.3 . . ?
S2 C9 H9B 108.3 . . ?
H9A C9 H9B 107.4 . . ?
N1 C10 C11 124.8(5) . . ?
N1 C10 H10A 117.6 . . ?
C11 C10 H10A 117.6 . . ?
C10 C11 C12 118.0(5) . . ?
C10 C11 H11A 121.0 . . ?
C12 C11 H11A 121.0 . . ?
C11 C12 C13 118.7(5) . . ?
C11 C12 H12A 120.6 . . ?
C13 C12 H12A 120.6 . . ?
C14 C13 C12 118.9(4) . . ?
C14 C13 H13A 120.6 . . ?
C12 C13 H13A 120.6 . . ?
N1 C14 C13 122.8(4) . . ?
N1 C14 C15 112.6(4) . . ?
C13 C14 C15 124.6(3) . . ?
N2 C15 C14 114.5(3) . . ?
N2 C15 H15A 108.6 . . ?
C14 C15 H15A 108.6 . . ?
N2 C15 H15B 108.6 . . ?
C14 C15 H15B 108.6 . . ?
H15A C15 H15B 107.6 . . ?
C17 C16 N2 106.9(3) . . ?
C17 C16 H16A 126.6 . . ?
N2 C16 H16A 126.6 . . ?
C16 C17 N3 106.8(3) . . ?
C16 C17 H17A 126.6 . . ?
N3 C17 H17A 126.6 . . ?
N3 C18 C19 112.1(3) . . ?
N3 C18 H18A 109.2 . . ?
C19 C18 H18A 109.2 . . ?
N3 C18 H18B 109.2 . . ?
C19 C18 H18B 109.2 . . ?
H18A C18 H18B 107.9 . . ?
N4 C19 C20 122.8(4) . . ?
N4 C19 C18 115.9(3) . . ?
C20 C19 C18 121.2(4) . . ?
C19 C20 C21 118.6(5) . . ?
C19 C20 H20A 120.7 . . ?
C21 C20 H20A 120.7 . . ?
C22 C21 C20 119.5(4) . . ?
C22 C21 H21A 120.3 . . ?
C20 C21 H21A 120.3 . . ?
C21 C22 C23 117.8(5) . . ?
C21 C22 H22A 121.1 . . ?
C23 C22 H22A 121.1 . . ?
N4 C23 C22 124.3(5) . . ?
N4 C23 H23A 117.9 . . ?
C22 C23 H23A 117.9 . . ?

loop_
_geom_bond_atom_site_label_1
_geom_bond_atom_site_label_2
_geom_bond_distance
_geom_bond_site_symmetry_2
_geom_bond_publ_flag
Fe1 C2 1.781(5) . ?
Fe1 C3 1.790(5) . ?
Fe1 C1 1.798(5) . ?
Fe1 S2 2.2532(17) . ?
Fe1 S1 2.2640(18) . ?
Fe1 Fe2 2.5329(15) . ?
Fe2 C5 1.764(4) . ?
Fe2 C4 1.765(4) . ?
Fe2 C6 1.993(4) . ?
Fe2 S2 2.2691(16) . ?
Fe2 S1 2.2746(14) . ?
S1 C7 1.823(4) . ?
S2 C9 1.830(4) . ?
N1 C10 1.329(6) . ?
N1 C14 1.333(5) . ?
N2 C6 1.370(4) . ?
N2 C16 1.380(4) . ?
N2 C15 1.453(4) . ?
N3 C6 1.360(4) . ?
N3 C17 1.374(4) . ?
N3 C18 1.469(4) . ?
N4 C23 1.329(5) . ?
N4 C19 1.337(5) . ?
O1 C1 1.144(5) . ?
O2 C2 1.142(5) . ?
O3 C3 1.139(5) . ?
O4 C4 1.156(4) . ?
C5 O5 1.151(4) . ?
C7 C8 1.507(6) . ?
C7 H7A 0.9700 . ?
C7 H7B 0.9700 . ?
C8 C9 1.504(6) . ?
C8 H8A 0.9700 . ?
C8 H8B 0.9700 . ?
C9 H9A 0.9700 . ?
C9 H9B 0.9700 . ?
C10 C11 1.367(7) . ?
C10 H10A 0.9300 . ?
C11 C12 1.374(7) . ?
C11 H11A 0.9300 . ?
C12 C13 1.384(6) . ?
C12 H12A 0.9300 . ?
C13 C14 1.381(5) . ?
C13 H13A 0.9300 . ?
C14 C15 1.510(5) . ?
C15 H15A 0.9700 . ?
C15 H15B 0.9700 . ?
C16 C17 1.330(5) . ?
C16 H16A 0.9300 . ?
C17 H17A 0.9300 . ?
C18 C19 1.509(5) . ?
C18 H18A 0.9700 . ?
C18 H18B 0.9700 . ?
C19 C20 1.367(5) . ?
C20 C21 1.383(6) . ?
C20 H20A 0.9300 . ?
C21 C22 1.363(7) . ?
C21 H21A 0.9300 . ?
C22 C23 1.368(6) . ?
C22 H22A 0.9300 . ?
C23 H23A 0.9300 . ?
